data_4024958
loop_
_publ_author_name
'Grant R. Krow'
'Ram Edupuganti'
'Deepa Gandla'
'Amit Choudhary'
'Guoliang Lin'
'Philip E. Sonnet'
'Charles DeBrosse'
'Charles W. Ross'
'Kevin C. Cannon'
'Ronald T. Raines'

_publ_contact_author_address
;
Department of Biochemistry
University of Wisconsin-Madison
433 Babcock Drive
Madison, WI  53706
USA
;
_publ_contact_author_email rtraines@wisc.edu
_publ_contact_author_fax 608-262-3453
_publ_contact_author_name
;
Raines, Ronald T.
;
_publ_contact_author_phone 608-262-8588
_publ_section_title
;
5(6)-anti-Substituted-2-azabicyclo[2.1.1]hexanes: A Nucleophilic
Displacement Route
;
_journal_name_full 'Journal of Organic Chemistry'
_journal_page_first 8232
_journal_page_last 8242
_journal_paper_doi 10.1021/jo901725k
_journal_volume 74
_journal_year 2009
_chemical_formula_moiety 'C12 H13 Br2 N'
_chemical_formula_sum 'C12 H13 Br2 N'
_chemical_formula_weight 331.05
_space_group_IT_number 14
_symmetry_cell_setting monoclinic
_symmetry_Int_Tables_number 14
_symmetry_space_group_name_Hall '-P 2yn'
_symmetry_space_group_name_H-M 'P 1 21/n 1'
_atom_sites_solution_hydrogens geom
_atom_sites_solution_primary direct
_atom_sites_solution_secondary difmap
_audit_creation_method
;
manual editing of the CIF file 
created by SHELXTL Ver. 6.10.
;
_cell_angle_alpha 90.00
_cell_angle_beta 99.586(2)
_cell_angle_gamma 90.00
_cell_formula_units_Z 4
_cell_length_a 7.2022(9)
_cell_length_b 10.8080(13)
_cell_length_c 15.863(2)
_cell_measurement_reflns_used 8434
_cell_measurement_temperature 100(2)
_cell_measurement_theta_max 29.9481
_cell_measurement_theta_min 2.6044
_cell_volume 1217.5(3)
_computing_cell_refinement 'SAINT Ver. 6.22  (Bruker-AXS, 2003)'
_computing_data_collection 'SMART Ver. 5.622 (Bruker-AXS, 2003)'
_computing_data_reduction 'SAINT Ver. 6.22'
_computing_molecular_graphics 'SHELXTL Ver. 6.10'
_computing_publication_material 'SHELXTL Ver. 6.10'
_computing_structure_refinement 'SHELXL-97 (Sheldrick, 1997)'
_computing_structure_solution 'SHELXS-97 (Sheldrick, 1990)'
_diffrn_ambient_temperature 100(2)
_diffrn_measured_fraction_theta_full 0.980
_diffrn_measured_fraction_theta_max 0.980
_diffrn_measurement_device_type 'Bruker CCD-1000 area detector'
_diffrn_measurement_method '0.30\% \w scans'
_diffrn_radiation_monochromator graphite
_diffrn_radiation_source 'fine-focus sealed tube'
_diffrn_radiation_type MoK\a
_diffrn_radiation_wavelength 0.71073
_diffrn_reflns_av_R_equivalents 0.0280
_diffrn_reflns_av_sigmaI/netI 0.0200
_diffrn_reflns_limit_h_max 10
_diffrn_reflns_limit_h_min -10
_diffrn_reflns_limit_k_max 14
_diffrn_reflns_limit_k_min -14
_diffrn_reflns_limit_l_max 22
_diffrn_reflns_limit_l_min -22
_diffrn_reflns_number 17977
_diffrn_reflns_theta_full 30.04
_diffrn_reflns_theta_max 30.04
_diffrn_reflns_theta_min 2.29
_diffrn_standards_number 0
_exptl_absorpt_coefficient_mu 6.625
_exptl_absorpt_correction_T_max 0.2882
_exptl_absorpt_correction_T_min 0.1673
_exptl_absorpt_correction_type multi-scan
_exptl_absorpt_process_details
;
SADABS (Bruker-AXS, 2003) 
;
_exptl_crystal_colour colourless
_exptl_crystal_density_diffrn 1.806
_exptl_crystal_density_method 'not measured'
_exptl_crystal_description block
_exptl_crystal_F_000 648
_exptl_crystal_size_max 0.42
_exptl_crystal_size_mid 0.30
_exptl_crystal_size_min 0.25
_refine_diff_density_max 1.868
_refine_diff_density_min -0.498
_refine_diff_density_rms 0.117
_refine_ls_extinction_method none
_refine_ls_goodness_of_fit_ref 1.067
_refine_ls_hydrogen_treatment mixed
_refine_ls_matrix_type full
_refine_ls_number_parameters 189
_refine_ls_number_reflns 3485
_refine_ls_number_restraints 0
_refine_ls_restrained_S_all 1.067
_refine_ls_R_factor_all 0.0343
_refine_ls_R_factor_gt 0.0286
_refine_ls_shift/su_max 0.003
_refine_ls_shift/su_mean 0.000
_refine_ls_structure_factor_coef Fsqd
_refine_ls_weighting_details 'calc w=1/[\s^2^(Fo^2^)+(0.0427P)^2^+1.1170P] where P=(Fo^2^+2Fc^2^)/3'
_refine_ls_weighting_scheme calc
_refine_ls_wR_factor_gt 0.0717
_refine_ls_wR_factor_ref 0.0759
_reflns_number_gt 3075
_reflns_number_total 3485
_reflns_threshold_expression I>2\s(I)
_cod_data_source_file jo901725k_si_005.cif
_cod_data_source_block raines22
_cod_database_code 4024958

loop_
_symmetry_equiv_pos_as_xyz
'x, y, z'
'-x+1/2, y+1/2, -z+1/2'
'-x, -y, -z'
'x-1/2, -y-1/2, z-1/2'

loop_
_atom_site_label
_atom_site_type_symbol
_atom_site_fract_x
_atom_site_fract_y
_atom_site_fract_z
_atom_site_U_iso_or_equiv
_atom_site_adp_type
_atom_site_occupancy
_atom_site_symmetry_multiplicity
_atom_site_calc_flag
_atom_site_refinement_flags
_atom_site_disorder_assembly
_atom_site_disorder_group
Br1 Br 0.80760(3) 0.10339(2) 1.009640(15) 0.02211(8) Uani 1 1 d . . .
Br2 Br 0.79468(3) 0.41623(2) 0.995731(15) 0.02232(8) Uani 1 1 d . . .
N1 N 0.3475(3) 0.23171(17) 0.84108(12) 0.0181(3) Uani 1 1 d . . .
C1 C 0.5519(3) 0.24504(18) 0.87371(14) 0.0162(4) Uani 1 1 d . . .
C2 C 0.2677(3) 0.24562(19) 0.92290(14) 0.0181(4) Uani 1 1 d . . .
C3 C 0.4529(3) 0.25487(19) 0.98697(14) 0.0176(4) Uani 1 1 d . . .
C4 C 0.5538(3) 0.35239(19) 0.93858(14) 0.0167(4) Uani 1 1 d . . .
C5 C 0.5621(3) 0.15170(19) 0.94838(14) 0.0170(4) Uani 1 1 d . . .
C6 C 0.2707(3) 0.3187(2) 0.77422(15) 0.0226(4) Uani 1 1 d . . .
C7 C 0.0680(3) 0.2885(2) 0.73771(13) 0.0195(4) Uani 1 1 d . . .
C8 C 0.0048(3) 0.1663(2) 0.73100(15) 0.0226(4) Uani 1 1 d . . .
C9 C -0.1799(3) 0.1393(2) 0.69338(15) 0.0237(4) Uani 1 1 d . . .
C10 C -0.3022(3) 0.2345(2) 0.66233(14) 0.0226(4) Uani 1 1 d . . .
C11 C -0.2416(3) 0.3557(2) 0.67104(15) 0.0241(4) Uani 1 1 d . . .
C12 C -0.0572(3) 0.3831(2) 0.70828(14) 0.0230(4) Uani 1 1 d . . .
H1 H 0.639(4) 0.242(2) 0.8333(19) 0.017(7) Uiso 1 1 d . . .
H2A H 0.193(4) 0.319(3) 0.9191(18) 0.024(7) Uiso 1 1 d . . .
H2B H 0.192(4) 0.176(3) 0.9309(17) 0.020(6) Uiso 1 1 d . . .
H3 H 0.443(4) 0.256(2) 1.048(2) 0.018(7) Uiso 1 1 d . . .
H4 H 0.482(4) 0.427(3) 0.9183(18) 0.025(7) Uiso 1 1 d . . .
H5A H 0.495(4) 0.077(3) 0.9343(18) 0.022(7) Uiso 1 1 d . . .
H6A H 0.357(5) 0.304(3) 0.729(2) 0.047(9) Uiso 1 1 d . . .
H6B H 0.274(5) 0.412(3) 0.797(2) 0.044(9) Uiso 1 1 d . . .
H8 H 0.096(4) 0.105(3) 0.7508(19) 0.029(8) Uiso 1 1 d . . .
H9 H -0.228(4) 0.057(3) 0.6890(19) 0.031(8) Uiso 1 1 d . . .
H10 H -0.422(5) 0.213(3) 0.637(2) 0.030(8) Uiso 1 1 d . . .
H11 H -0.320(4) 0.423(3) 0.653(2) 0.033(8) Uiso 1 1 d . . .
H12 H -0.012(4) 0.467(3) 0.7145(18) 0.024(7) Uiso 1 1 d . . .

loop_
_atom_site_aniso_label
_atom_site_aniso_U_11
_atom_site_aniso_U_22
_atom_site_aniso_U_33
_atom_site_aniso_U_23
_atom_site_aniso_U_13
_atom_site_aniso_U_12
Br1 0.01721(11) 0.01674(11) 0.03007(13) 0.00427(8) -0.00283(8) 0.00168(7)
Br2 0.01626(11) 0.01611(12) 0.03263(13) -0.00293(8) -0.00170(8) -0.00302(7)
N1 0.0139(8) 0.0212(9) 0.0188(9) 0.0019(7) 0.0013(6) 0.0004(6)
C1 0.0150(9) 0.0178(10) 0.0160(9) -0.0008(7) 0.0032(7) 0.0011(7)
C2 0.0154(9) 0.0196(10) 0.0200(10) 0.0006(7) 0.0045(7) -0.0020(7)
C3 0.0139(9) 0.0228(10) 0.0166(10) 0.0000(7) 0.0045(7) -0.0007(7)
C4 0.0135(8) 0.0149(9) 0.0212(10) -0.0015(7) 0.0013(7) -0.0008(7)
C5 0.0149(8) 0.0142(9) 0.0210(10) 0.0016(7) 0.0001(7) -0.0004(7)
C6 0.0199(9) 0.0242(11) 0.0226(10) 0.0068(9) 0.0000(8) -0.0017(8)
C7 0.0191(9) 0.0242(11) 0.0150(9) 0.0010(8) 0.0024(7) -0.0010(8)
C8 0.0247(10) 0.0234(11) 0.0197(10) 0.0007(8) 0.0034(8) 0.0054(8)
C9 0.0290(11) 0.0232(11) 0.0195(10) -0.0028(8) 0.0064(8) -0.0060(9)
C10 0.0154(9) 0.0379(13) 0.0144(9) -0.0021(8) 0.0020(7) -0.0016(8)
C11 0.0226(10) 0.0279(12) 0.0218(11) 0.0011(9) 0.0034(8) 0.0076(9)
C12 0.0275(11) 0.0230(11) 0.0185(11) 0.0022(8) 0.0035(8) 0.0031(9)

loop_
_atom_type_symbol
_atom_type_description
_atom_type_scat_dispersion_real
_atom_type_scat_dispersion_imag
_atom_type_scat_source
C C 0.0033 0.0016 'International Tables Vol C Tables 4.2.6.8 and 6.1.1.4'
H H 0.0000 0.0000 'International Tables Vol C Tables 4.2.6.8 and 6.1.1.4'
N N 0.0061 0.0033 'International Tables Vol C Tables 4.2.6.8 and 6.1.1.4'
Br Br -0.2901 2.4595 'International Tables Vol C Tables 4.2.6.8 and 6.1.1.4'

loop_
_geom_angle_atom_site_label_1
_geom_angle_atom_site_label_2
_geom_angle_atom_site_label_3
_geom_angle
_geom_angle_site_symmetry_1
_geom_angle_site_symmetry_3
_geom_angle_publ_flag
C6 N1 C1 115.18(17) . . ?
C6 N1 C2 114.13(17) . . ?
C1 N1 C2 100.81(16) . . ?
N1 C1 C5 96.97(16) . . ?
N1 C1 C4 101.70(16) . . ?
C5 C1 C4 89.18(16) . . ?
N1 C1 H1 118.5(18) . . ?
C5 C1 H1 122.0(15) . . ?
C4 C1 H1 122.2(15) . . ?
N1 C2 C3 99.33(16) . . ?
N1 C2 H2A 108.6(17) . . ?
C3 C2 H2A 113.9(18) . . ?
N1 C2 H2B 110.2(16) . . ?
C3 C2 H2B 114.8(17) . . ?
H2A C2 H2B 110(3) . . ?
C2 C3 C5 97.67(16) . . ?
C2 C3 C4 98.22(16) . . ?
C5 C3 C4 89.03(16) . . ?
C2 C3 H3 116.8(18) . . ?
C5 C3 H3 121.9(15) . . ?
C4 C3 H3 126.4(15) . . ?
C1 C4 C3 82.36(15) . . ?
C1 C4 Br2 118.93(14) . . ?
C3 C4 Br2 117.69(14) . . ?
C1 C4 H4 117.0(17) . . ?
C3 C4 H4 117.1(17) . . ?
Br2 C4 H4 103.8(18) . . ?
C1 C5 C3 82.57(15) . . ?
C1 C5 Br1 118.77(14) . . ?
C3 C5 Br1 118.42(14) . . ?
C1 C5 H5A 114.6(17) . . ?
C3 C5 H5A 115.7(17) . . ?
Br1 C5 H5A 106.1(18) . . ?
N1 C6 C7 111.35(18) . . ?
N1 C6 H6A 102(2) . . ?
C7 C6 H6A 111(2) . . ?
N1 C6 H6B 112.5(19) . . ?
C7 C6 H6B 107.5(18) . . ?
H6A C6 H6B 113(3) . . ?
C12 C7 C8 119.0(2) . . ?
C12 C7 C6 120.0(2) . . ?
C8 C7 C6 121.0(2) . . ?
C9 C8 C7 120.5(2) . . ?
C9 C8 H8 123.5(19) . . ?
C7 C8 H8 115.9(19) . . ?
C10 C9 C8 119.9(2) . . ?
C10 C9 H9 117.7(18) . . ?
C8 C9 H9 122.3(18) . . ?
C11 C10 C9 119.7(2) . . ?
C11 C10 H10 122.9(19) . . ?
C9 C10 H10 117(2) . . ?
C10 C11 C12 120.5(2) . . ?
C10 C11 H11 122.9(19) . . ?
C12 C11 H11 116.5(19) . . ?
C11 C12 C7 120.3(2) . . ?
C11 C12 H12 121.9(17) . . ?
C7 C12 H12 117.7(17) . . ?

loop_
_geom_bond_atom_site_label_1
_geom_bond_atom_site_label_2
_geom_bond_distance
_geom_bond_site_symmetry_2
_geom_bond_publ_flag
Br1 C5 1.942(2) . ?
Br2 C4 1.945(2) . ?
N1 C6 1.456(3) . ?
N1 C1 1.485(3) . ?
N1 C2 1.511(3) . ?
C1 C5 1.548(3) . ?
C1 C4 1.549(3) . ?
C1 H1 0.97(3) . ?
C2 C3 1.540(3) . ?
C2 H2A 0.96(3) . ?
C2 H2B 0.95(3) . ?
C3 C5 1.548(3) . ?
C3 C4 1.554(3) . ?
C3 H3 0.98(3) . ?
C4 H4 0.99(3) . ?
C5 H5A 0.94(3) . ?
C6 C7 1.514(3) . ?
C6 H6A 1.03(3) . ?
C6 H6B 1.07(3) . ?
C7 C12 1.392(3) . ?
C7 C8 1.395(3) . ?
C8 C9 1.395(3) . ?
C8 H8 0.95(3) . ?
C9 C10 1.391(3) . ?
C9 H9 0.95(3) . ?
C10 C11 1.380(3) . ?
C10 H10 0.92(3) . ?
C11 C12 1.392(3) . ?
C11 H11 0.94(3) . ?
C12 H12 0.96(3) . ?

loop_
_geom_torsion_atom_site_label_1
_geom_torsion_atom_site_label_2
_geom_torsion_atom_site_label_3
_geom_torsion_atom_site_label_4
_geom_torsion
_geom_torsion_site_symmetry_1
_geom_torsion_site_symmetry_2
_geom_torsion_site_symmetry_3
_geom_torsion_site_symmetry_4
_geom_torsion_publ_flag
C6 N1 C1 C5 172.45(18) . . . . ?
C2 N1 C1 C5 49.10(17) . . . . ?
C6 N1 C1 C4 81.8(2) . . . . ?
C2 N1 C1 C4 -41.51(18) . . . . ?
C6 N1 C2 C3 -128.03(18) . . . . ?
C1 N1 C2 C3 -3.96(18) . . . . ?
N1 C2 C3 C5 -42.29(17) . . . . ?
N1 C2 C3 C4 47.83(17) . . . . ?
N1 C1 C4 C3 66.62(16) . . . . ?
C5 C1 C4 C3 -30.33(14) . . . . ?
N1 C1 C4 Br2 -175.90(13) . . . . ?
C5 C1 C4 Br2 87.15(16) . . . . ?
C2 C3 C4 C1 -67.28(16) . . . . ?
C5 C3 C4 C1 30.33(15) . . . . ?
C2 C3 C4 Br2 173.99(14) . . . . ?
C5 C3 C4 Br2 -88.40(16) . . . . ?
N1 C1 C5 C3 -71.25(15) . . . . ?
C4 C1 C5 C3 30.43(14) . . . . ?
N1 C1 C5 Br1 170.33(14) . . . . ?
C4 C1 C5 Br1 -87.99(16) . . . . ?
C2 C3 C5 C1 67.82(16) . . . . ?
C4 C3 C5 C1 -30.34(15) . . . . ?
C2 C3 C5 Br1 -173.41(14) . . . . ?
C4 C3 C5 Br1 88.43(16) . . . . ?
C1 N1 C6 C7 173.19(18) . . . . ?
C2 N1 C6 C7 -70.8(2) . . . . ?
N1 C6 C7 C12 147.9(2) . . . . ?
N1 C6 C7 C8 -33.7(3) . . . . ?
C12 C7 C8 C9 1.6(3) . . . . ?
C6 C7 C8 C9 -176.8(2) . . . . ?
C7 C8 C9 C10 -0.1(3) . . . . ?
C8 C9 C10 C11 -1.8(3) . . . . ?
C9 C10 C11 C12 2.0(3) . . . . ?
C10 C11 C12 C7 -0.4(3) . . . . ?
C8 C7 C12 C11 -1.4(3) . . . . ?
C6 C7 C12 C11 177.1(2) . . . . ?
